data_2229132
loop_
_publ_author_name
'Liang, Yan-Shu'
'Mu, Shuai'
'Liu, Ying'
'Liu, Deng-Ke'

_publ_section_title
;
 1-[4-(3-{[5-(4-Chlorophenyl)furan-2-yl]methylideneamino}-2,5-dioxoimidazolidin-1-yl)butyl]-4-methylpiperazine-1,4-diium
 dichloride hemihydrate
;
_journal_coeditor_code KP2297
_journal_issue 2
_journal_name_full 'Acta Crystallographica Section E'
_journal_page_first o320
_journal_paper_doi 10.1107/S1600536811000560
_journal_volume 67
_journal_year 2011
_chemical_formula_iupac 'C23 H30 Cl N5 O3 2+, 2Cl -, 0.5 H2 O'
_chemical_formula_moiety 'C23 H30 Cl N5 O3 2+, 2(Cl -), 0.5 (H2 O)'
_chemical_formula_sum 'C23 H31 Cl3 N5 O3.5'
_chemical_formula_weight 539.88
_chemical_name_systematic
;
1-[4-(3-{[5-(4-Chlorophenyl)furan-2-yl]methylideneamino}-2,5-
dioxoimidazolidin-1-yl)butyl]-4-methylpiperazine-1,4-diium
dichloride hemihydrate
;
_space_group_IT_number 15
_symmetry_cell_setting monoclinic
_symmetry_space_group_name_Hall '-C 2yc'
_symmetry_space_group_name_H-M 'C 1 2/c 1'
_atom_sites_solution_hydrogens geom
_atom_sites_solution_primary direct
_atom_sites_solution_secondary difmap
_cell_angle_alpha 90.00
_cell_angle_beta 94.402(4)
_cell_angle_gamma 90.00
_cell_formula_units_Z 8
_cell_length_a 59.563(12)
_cell_length_b 6.8793(14)
_cell_length_c 12.831(2)
_cell_measurement_reflns_used 2226
_cell_measurement_temperature 294(2)
_cell_measurement_theta_max 27.74
_cell_measurement_theta_min 2.74
_cell_volume 5242.0(17)
_computing_cell_refinement 'SAINT (Bruker, 1997)'
_computing_data_collection 'SMART (Bruker, 1997)'
_computing_data_reduction 'SAINT (Bruker, 1997)'
_computing_molecular_graphics 'SHELXTL (Sheldrick, 2008)'
_computing_publication_material 'SHELXTL (Sheldrick, 2008)'
_computing_structure_refinement 'SHELXL97 (Sheldrick, 2008)'
_computing_structure_solution 'SHELXS97 (Sheldrick, 2008)'
_diffrn_ambient_temperature 294(2)
_diffrn_measured_fraction_theta_full 0.999
_diffrn_measured_fraction_theta_max 0.999
_diffrn_measurement_device_type 'Bruker SMART CCD area-detector'
_diffrn_measurement_method '\f and \w'
_diffrn_radiation_monochromator graphite
_diffrn_radiation_source 'fine-focus sealed tube'
_diffrn_radiation_type MoK\a
_diffrn_radiation_wavelength 0.71073
_diffrn_reflns_av_R_equivalents 0.0590
_diffrn_reflns_av_sigmaI/netI 0.0814
_diffrn_reflns_limit_h_max 70
_diffrn_reflns_limit_h_min -70
_diffrn_reflns_limit_k_max 8
_diffrn_reflns_limit_k_min -3
_diffrn_reflns_limit_l_max 15
_diffrn_reflns_limit_l_min -14
_diffrn_reflns_number 12667
_diffrn_reflns_theta_full 25.01
_diffrn_reflns_theta_max 25.01
_diffrn_reflns_theta_min 0.69
_diffrn_standards_decay_% 0
_diffrn_standards_interval_count 0
_diffrn_standards_interval_time 0
_diffrn_standards_number 0
_exptl_absorpt_coefficient_mu 0.386
_exptl_absorpt_correction_T_max 1.000000
_exptl_absorpt_correction_T_min 0.724994
_exptl_absorpt_correction_type multi-scan
_exptl_absorpt_process_details '(SADABS; Sheldrick, 1996)'
_exptl_crystal_colour white
_exptl_crystal_density_diffrn 1.368
_exptl_crystal_density_method 'not measured'
_exptl_crystal_description prism
_exptl_crystal_F_000 2264
_exptl_crystal_size_max 0.20
_exptl_crystal_size_mid 0.14
_exptl_crystal_size_min 0.08
_refine_diff_density_max 0.339
_refine_diff_density_min -0.277
_refine_ls_extinction_method none
_refine_ls_goodness_of_fit_ref 0.996
_refine_ls_hydrogen_treatment mixed
_refine_ls_matrix_type full
_refine_ls_number_parameters 321
_refine_ls_number_reflns 4629
_refine_ls_number_restraints 0
_refine_ls_restrained_S_all 0.996
_refine_ls_R_factor_all 0.1130
_refine_ls_R_factor_gt 0.0451
_refine_ls_shift/su_max 0.002
_refine_ls_shift/su_mean 0.000
_refine_ls_structure_factor_coef Fsqd
_refine_ls_weighting_details 'calc w=1/[\s^2^(Fo^2^)+(0.0367P)^2^+5.8309P] where P=(Fo^2^+2Fc^2^)/3'
_refine_ls_weighting_scheme calc
_refine_ls_wR_factor_gt 0.0853
_refine_ls_wR_factor_ref 0.1225
_reflns_number_gt 2498
_reflns_number_total 4629
_reflns_threshold_expression I>2sigma(I)
_cod_data_source_file kp2297.cif
_cod_data_source_block I
_cod_original_cell_volume 5241.9(18)
_cod_original_sg_symbol_H-M 'C 2/c'
_cod_original_formula_sum 'C23 H31 Cl3 N5 O3.50'
_cod_database_code 2229132
_cod_database_fobs_code 2229132

loop_
_symmetry_equiv_pos_as_xyz
'x, y, z'
'-x, y, -z+1/2'
'x+1/2, y+1/2, z'
'-x+1/2, y+1/2, -z+1/2'
'-x, -y, -z'
'x, -y, z-1/2'
'-x+1/2, -y+1/2, -z'
'x+1/2, -y+1/2, z-1/2'

loop_
_atom_site_type_symbol
_atom_site_label
_atom_site_fract_x
_atom_site_fract_y
_atom_site_fract_z
_atom_site_U_iso_or_equiv
_atom_site_adp_type
_atom_site_calc_flag
_atom_site_refinement_flags
_atom_site_occupancy
_atom_site_disorder_assembly
_atom_site_disorder_group
Cl Cl1 0.23396(2) 0.4537(2) -0.45468(9) 0.0911(5) Uani d . 1 . .
O O1 0.18447(4) 0.8711(4) -0.05974(19) 0.0462(7) Uani d . 1 . .
O O2 0.14878(5) 0.4220(4) 0.1843(2) 0.0589(8) Uani d . 1 . .
O O3 0.12471(4) 0.8338(4) 0.43121(19) 0.0515(7) Uani d . 1 . .
N N1 0.15913(5) 0.7902(5) 0.1069(2) 0.0440(8) Uani d . 1 . .
N N2 0.14652(5) 0.7590(5) 0.1904(2) 0.0448(8) Uani d . 1 . .
N N3 0.13558(5) 0.5894(4) 0.3246(2) 0.0400(8) Uani d . 1 . .
N N4 0.06729(5) 0.5843(4) 0.5197(2) 0.0337(7) Uani d . 1 . .
N N5 0.04067(5) 0.8887(5) 0.6061(2) 0.0390(8) Uani d . 1 . .
C C1 0.22367(7) 0.9011(7) -0.2680(3) 0.0650(13) Uani d . 1 . .
H H1 0.2290 1.0276 -0.2592 0.078 Uiso calc R 1 . .
C C2 0.23197(7) 0.7838(9) -0.3432(3) 0.0690(14) Uani d . 1 . .
H H2 0.2430 0.8308 -0.3840 0.083 Uiso calc R 1 . .
C C3 0.22404(7) 0.5989(8) -0.3580(3) 0.0594(12) Uani d . 1 . .
C C4 0.20785(7) 0.5277(7) -0.2977(3) 0.0630(13) Uani d . 1 . .
H H4 0.2023 0.4022 -0.3083 0.076 Uiso calc R 1 . .
C C5 0.19981(7) 0.6438(7) -0.2213(3) 0.0573(12) Uani d . 1 . .
H H5 0.1890 0.5946 -0.1797 0.069 Uiso calc R 1 . .
C C6 0.20750(6) 0.8320(7) -0.2054(3) 0.0485(11) Uani d . 1 . .
C C7 0.19819(7) 0.9568(6) -0.1273(3) 0.0478(11) Uani d . 1 . .
C C8 0.19909(7) 1.1508(7) -0.1081(3) 0.0600(12) Uani d . 1 . .
H H8 0.2073 1.2418 -0.1429 0.072 Uiso calc R 1 . .
C C9 0.18542(7) 1.1891(7) -0.0263(3) 0.0574(12) Uani d . 1 . .
H H9 0.1827 1.3098 0.0030 0.069 Uiso calc R 1 . .
C C10 0.17690(7) 1.0172(6) 0.0018(3) 0.0452(10) Uani d . 1 . .
C C11 0.16305(6) 0.9676(6) 0.0845(3) 0.0444(10) Uani d . 1 . .
H H11 0.1568 1.0662 0.1225 0.053 Uiso calc R 1 . .
C C12 0.14429(6) 0.5725(6) 0.2266(3) 0.0439(10) Uani d . 1 . .
C C13 0.13208(6) 0.7804(6) 0.3510(3) 0.0394(9) Uani d . 1 . .
C C14 0.13935(6) 0.9033(5) 0.2631(3) 0.0422(10) Uani d . 1 . .
H H14A 0.1270 0.9805 0.2321 0.051 Uiso calc R 1 . .
H H14B 0.1517 0.9888 0.2867 0.051 Uiso calc R 1 . .
C C15 0.13341(6) 0.4226(6) 0.3940(3) 0.0461(10) Uani d . 1 . .
H H15A 0.1346 0.4677 0.4658 0.055 Uiso calc R 1 . .
H H15B 0.1458 0.3340 0.3857 0.055 Uiso calc R 1 . .
C C16 0.11156(6) 0.3135(6) 0.3737(3) 0.0464(10) Uani d . 1 . .
H H16A 0.1118 0.2014 0.4197 0.056 Uiso calc R 1 . .
H H16B 0.1106 0.2658 0.3024 0.056 Uiso calc R 1 . .
C C17 0.09061(6) 0.4316(6) 0.3897(3) 0.0424(10) Uani d . 1 . .
H H17A 0.0774 0.3566 0.3660 0.051 Uiso calc R 1 . .
H H17B 0.0907 0.5486 0.3475 0.051 Uiso calc R 1 . .
C C18 0.08908(6) 0.4875(6) 0.5033(3) 0.0413(10) Uani d . 1 . .
H H18A 0.0906 0.3719 0.5464 0.050 Uiso calc R 1 . .
H H18B 0.1014 0.5747 0.5248 0.050 Uiso calc R 1 . .
C C19 0.06381(6) 0.5970(6) 0.6343(2) 0.0426(10) Uani d . 1 . .
H H19A 0.0643 0.4676 0.6644 0.051 Uiso calc R 1 . .
H H19B 0.0758 0.6730 0.6695 0.051 Uiso calc R 1 . .
C C20 0.04159(6) 0.6894(6) 0.6511(3) 0.0448(10) Uani d . 1 . .
H H20A 0.0295 0.6113 0.6179 0.054 Uiso calc R 1 . .
H H20B 0.0396 0.6956 0.7253 0.054 Uiso calc R 1 . .
C C21 0.04333(7) 0.8767(6) 0.4918(3) 0.0463(10) Uani d . 1 . .
H H21A 0.0426 1.0061 0.4617 0.056 Uiso calc R 1 . .
H H21B 0.0312 0.8002 0.4581 0.056 Uiso calc R 1 . .
C C22 0.06551(6) 0.7845(5) 0.4732(3) 0.0413(10) Uani d . 1 . .
H H22A 0.0776 0.8647 0.5041 0.050 Uiso calc R 1 . .
H H22B 0.0671 0.7767 0.3987 0.050 Uiso calc R 1 . .
C C23 0.01982(7) 0.9928(7) 0.6300(3) 0.0593(12) Uani d . 1 . .
H H23A 0.0195 1.1188 0.5977 0.089 Uiso calc R 1 . .
H H23B 0.0195 1.0073 0.7043 0.089 Uiso calc R 1 . .
H H23C 0.0069 0.9196 0.6034 0.089 Uiso calc R 1 . .
Cl Cl2 0.080376(16) 0.89703(15) 0.20687(7) 0.0483(3) Uani d . 1 . .
Cl Cl3 0.027191(17) 0.36360(15) 0.41881(7) 0.0530(3) Uani d . 1 . .
H H4A 0.0538(6) 0.507(5) 0.485(3) 0.055(12) Uiso d . 1 . .
H H5A 0.0542(7) 0.972(6) 0.638(3) 0.069(13) Uiso d . 1 . .
O O4 0.0000 0.6464(6) 0.2500 0.0960(16) Uani d S 1 . .
H H4C -0.0016 0.5712 0.1973 0.115 Uiso d PR 0.50 . .
H H4B 0.0068 0.5826 0.3011 0.115 Uiso d PR 0.50 . .

loop_
_atom_site_aniso_label
_atom_site_aniso_U_11
_atom_site_aniso_U_22
_atom_site_aniso_U_33
_atom_site_aniso_U_12
_atom_site_aniso_U_13
_atom_site_aniso_U_23
Cl1 0.0934(10) 0.1185(12) 0.0647(8) 0.0178(9) 0.0280(7) -0.0075(8)
O1 0.0471(16) 0.0461(17) 0.0460(15) -0.0059(14) 0.0077(13) 0.0043(14)
O2 0.081(2) 0.0401(17) 0.0583(18) 0.0067(16) 0.0215(15) -0.0113(15)
O3 0.0632(18) 0.0497(18) 0.0428(15) 0.0052(15) 0.0115(14) -0.0118(14)
N1 0.049(2) 0.043(2) 0.0403(18) -0.0018(18) 0.0086(16) -0.0052(17)
N2 0.059(2) 0.0347(19) 0.0426(18) 0.0017(18) 0.0164(16) -0.0054(17)
N3 0.0466(19) 0.0356(19) 0.0383(17) 0.0059(16) 0.0072(15) -0.0029(16)
N4 0.044(2) 0.0320(18) 0.0260(15) 0.0009(17) 0.0065(14) 0.0021(14)
N5 0.0400(19) 0.037(2) 0.0403(18) -0.0005(17) 0.0081(15) -0.0068(16)
C1 0.057(3) 0.077(4) 0.062(3) -0.017(3) 0.011(2) 0.005(3)
C2 0.055(3) 0.099(4) 0.055(3) -0.012(3) 0.021(2) 0.003(3)
C3 0.053(3) 0.078(4) 0.048(3) 0.011(3) 0.009(2) 0.003(3)
C4 0.069(3) 0.065(3) 0.056(3) 0.001(3) 0.014(2) 0.010(3)
C5 0.057(3) 0.066(3) 0.051(3) -0.003(3) 0.017(2) 0.007(2)
C6 0.038(2) 0.063(3) 0.044(2) 0.000(2) 0.0021(19) 0.011(2)
C7 0.045(3) 0.055(3) 0.043(2) -0.007(2) 0.002(2) 0.012(2)
C8 0.063(3) 0.055(3) 0.062(3) -0.016(3) 0.004(2) 0.015(3)
C9 0.063(3) 0.049(3) 0.060(3) -0.011(2) 0.000(2) 0.000(2)
C10 0.045(3) 0.047(3) 0.043(2) 0.004(2) -0.0029(19) -0.003(2)
C11 0.045(2) 0.046(3) 0.041(2) 0.000(2) 0.0013(19) -0.003(2)
C12 0.042(2) 0.044(3) 0.046(2) 0.003(2) 0.0045(19) -0.002(2)
C13 0.037(2) 0.039(2) 0.043(2) 0.005(2) 0.0008(18) -0.004(2)
C14 0.046(2) 0.037(2) 0.044(2) 0.000(2) 0.0066(18) -0.008(2)
C15 0.048(3) 0.048(3) 0.043(2) 0.018(2) 0.0067(19) 0.008(2)
C16 0.055(3) 0.037(2) 0.049(2) 0.007(2) 0.013(2) -0.002(2)
C17 0.047(2) 0.042(2) 0.039(2) 0.001(2) 0.0049(18) -0.0055(19)
C18 0.043(2) 0.046(2) 0.036(2) 0.007(2) 0.0035(18) 0.0026(19)
C19 0.061(3) 0.043(2) 0.0250(18) 0.003(2) 0.0079(17) 0.0050(18)
C20 0.056(3) 0.045(3) 0.035(2) -0.007(2) 0.0135(19) -0.001(2)
C21 0.060(3) 0.042(3) 0.037(2) 0.007(2) 0.0073(19) -0.001(2)
C22 0.058(3) 0.033(2) 0.034(2) 0.002(2) 0.0128(18) 0.0069(18)
C23 0.049(3) 0.066(3) 0.064(3) 0.008(2) 0.017(2) -0.016(3)
Cl2 0.0508(6) 0.0441(6) 0.0489(6) 0.0031(5) -0.0043(5) 0.0066(5)
Cl3 0.0545(7) 0.0547(7) 0.0496(6) -0.0077(6) 0.0021(5) -0.0077(5)
O4 0.156(5) 0.046(3) 0.086(3) 0.000 0.014(3) 0.000

loop_
_atom_type_symbol
_atom_type_description
_atom_type_scat_dispersion_real
_atom_type_scat_dispersion_imag
_atom_type_scat_source
C C 0.0033 0.0016 'International Tables Vol C Tables 4.2.6.8 and 6.1.1.4'
H H 0.0000 0.0000 'International Tables Vol C Tables 4.2.6.8 and 6.1.1.4'
N N 0.0061 0.0033 'International Tables Vol C Tables 4.2.6.8 and 6.1.1.4'
O O 0.0106 0.0060 'International Tables Vol C Tables 4.2.6.8 and 6.1.1.4'
Cl Cl 0.1484 0.1585 'International Tables Vol C Tables 4.2.6.8 and 6.1.1.4'

loop_
_geom_angle_atom_site_label_1
_geom_angle_atom_site_label_2
_geom_angle_atom_site_label_3
_geom_angle_site_symmetry_1
_geom_angle_site_symmetry_3
_geom_angle
_geom_angle_publ_flag
C7 O1 C10 . . 106.7(3) ?
C11 N1 N2 . . 116.5(3) ?
N1 N2 C12 . . 118.9(3) ?
N1 N2 C14 . . 127.0(3) ?
C12 N2 C14 . . 112.4(3) ?
C13 N3 C12 . . 111.9(3) ?
C13 N3 C15 . . 125.2(3) ?
C12 N3 C15 . . 122.4(3) ?
C18 N4 C22 . . 113.0(3) ?
C18 N4 C19 . . 110.6(3) ?
C22 N4 C19 . . 108.9(3) ?
C18 N4 H4A . . 111(2) ?
C22 N4 H4A . . 106(2) ?
C19 N4 H4A . . 107.1(18) ?
C23 N5 C20 . . 111.8(3) ?
C23 N5 C21 . . 112.6(3) ?
C20 N5 C21 . . 109.1(3) ?
C23 N5 H5A . . 107(2) ?
C20 N5 H5A . . 110(2) ?
C21 N5 H5A . . 106(2) ?
C2 C1 C6 . . 120.6(5) ?
C2 C1 H1 . . 119.7 ?
C6 C1 H1 . . 119.7 ?
C3 C2 C1 . . 120.3(4) ?
C3 C2 H2 . . 119.9 ?
C1 C2 H2 . . 119.9 ?
C2 C3 C4 . . 120.3(4) ?
C2 C3 Cl1 . . 120.2(4) ?
C4 C3 Cl1 . . 119.5(4) ?
C3 C4 C5 . . 119.5(5) ?
C3 C4 H4 . . 120.3 ?
C5 C4 H4 . . 120.3 ?
C4 C5 C6 . . 121.2(4) ?
C4 C5 H5 . . 119.4 ?
C6 C5 H5 . . 119.4 ?
C5 C6 C1 . . 118.2(4) ?
C5 C6 C7 . . 120.8(4) ?
C1 C6 C7 . . 120.9(4) ?
C8 C7 O1 . . 109.0(4) ?
C8 C7 C6 . . 133.7(4) ?
O1 C7 C6 . . 117.2(4) ?
C7 C8 C9 . . 107.7(4) ?
C7 C8 H8 . . 126.1 ?
C9 C8 H8 . . 126.1 ?
C10 C9 C8 . . 106.7(4) ?
C10 C9 H9 . . 126.7 ?
C8 C9 H9 . . 126.7 ?
C9 C10 O1 . . 110.0(3) ?
C9 C10 C11 . . 131.0(4) ?
O1 C10 C11 . . 118.9(4) ?
N1 C11 C10 . . 121.3(4) ?
N1 C11 H11 . . 119.4 ?
C10 C11 H11 . . 119.4 ?
O2 C12 N2 . . 128.1(4) ?
O2 C12 N3 . . 125.8(4) ?
N2 C12 N3 . . 106.1(3) ?
O3 C13 N3 . . 124.9(4) ?
O3 C13 C14 . . 127.9(4) ?
N3 C13 C14 . . 107.2(3) ?
N2 C14 C13 . . 102.4(3) ?
N2 C14 H14A . . 111.3 ?
C13 C14 H14A . . 111.3 ?
N2 C14 H14B . . 111.3 ?
C13 C14 H14B . . 111.3 ?
H14A C14 H14B . . 109.2 ?
N3 C15 C16 . . 113.7(3) ?
N3 C15 H15A . . 108.8 ?
C16 C15 H15A . . 108.8 ?
N3 C15 H15B . . 108.8 ?
C16 C15 H15B . . 108.8 ?
H15A C15 H15B . . 107.7 ?
C15 C16 C17 . . 114.7(3) ?
C15 C16 H16A . . 108.6 ?
C17 C16 H16A . . 108.6 ?
C15 C16 H16B . . 108.6 ?
C17 C16 H16B . . 108.6 ?
H16A C16 H16B . . 107.6 ?
C16 C17 C18 . . 112.1(3) ?
C16 C17 H17A . . 109.2 ?
C18 C17 H17A . . 109.2 ?
C16 C17 H17B . . 109.2 ?
C18 C17 H17B . . 109.2 ?
H17A C17 H17B . . 107.9 ?
N4 C18 C17 . . 111.5(3) ?
N4 C18 H18A . . 109.3 ?
C17 C18 H18A . . 109.3 ?
N4 C18 H18B . . 109.3 ?
C17 C18 H18B . . 109.3 ?
H18A C18 H18B . . 108.0 ?
C20 C19 N4 . . 110.8(3) ?
C20 C19 H19A . . 109.5 ?
N4 C19 H19A . . 109.5 ?
C20 C19 H19B . . 109.5 ?
N4 C19 H19B . . 109.5 ?
H19A C19 H19B . . 108.1 ?
N5 C20 C19 . . 110.0(3) ?
N5 C20 H20A . . 109.7 ?
C19 C20 H20A . . 109.7 ?
N5 C20 H20B . . 109.7 ?
C19 C20 H20B . . 109.7 ?
H20A C20 H20B . . 108.2 ?
N5 C21 C22 . . 109.9(3) ?
N5 C21 H21A . . 109.7 ?
C22 C21 H21A . . 109.7 ?
N5 C21 H21B . . 109.7 ?
C22 C21 H21B . . 109.7 ?
H21A C21 H21B . . 108.2 ?
C21 C22 N4 . . 111.2(3) ?
C21 C22 H22A . . 109.4 ?
N4 C22 H22A . . 109.4 ?
C21 C22 H22B . . 109.4 ?
N4 C22 H22B . . 109.4 ?
H22A C22 H22B . . 108.0 ?
N5 C23 H23A . . 109.5 ?
N5 C23 H23B . . 109.5 ?
H23A C23 H23B . . 109.5 ?
N5 C23 H23C . . 109.5 ?
H23A C23 H23C . . 109.5 ?
H23B C23 H23C . . 109.5 ?
H4C O4 H4B . . 108.2 ?

loop_
_geom_bond_atom_site_label_1
_geom_bond_atom_site_label_2
_geom_bond_site_symmetry_2
_geom_bond_distance
_geom_bond_publ_flag
Cl1 C3 . 1.732(4) ?
O1 C7 . 1.370(4) ?
O1 C10 . 1.375(4) ?
O2 C12 . 1.208(4) ?
O3 C13 . 1.207(4) ?
N1 C11 . 1.279(5) ?
N1 N2 . 1.372(4) ?
N2 C12 . 1.374(5) ?
N2 C14 . 1.449(4) ?
N3 C13 . 1.376(5) ?
N3 C12 . 1.402(4) ?
N3 C15 . 1.464(4) ?
N4 C18 . 1.488(4) ?
N4 C22 . 1.501(4) ?
N4 C19 . 1.504(4) ?
N4 H4A . 1.04(4) ?
N5 C23 . 1.486(4) ?
N5 C20 . 1.487(5) ?
N5 C21 . 1.489(4) ?
N5 H5A . 1.05(4) ?
C1 C2 . 1.378(6) ?
C1 C6 . 1.385(5) ?
C1 H1 . 0.9300 ?
C2 C3 . 1.365(6) ?
C2 H2 . 0.9300 ?
C3 C4 . 1.372(6) ?
C4 C5 . 1.378(6) ?
C4 H4 . 0.9300 ?
C5 C6 . 1.384(6) ?
C5 H5 . 0.9300 ?
C6 C7 . 1.460(5) ?
C7 C8 . 1.357(6) ?
C8 C9 . 1.402(5) ?
C8 H8 . 0.9300 ?
C9 C10 . 1.347(5) ?
C9 H9 . 0.9300 ?
C10 C11 . 1.434(5) ?
C11 H11 . 0.9300 ?
C13 C14 . 1.499(5) ?
C14 H14A . 0.9700 ?
C14 H14B . 0.9700 ?
C15 C16 . 1.507(5) ?
C15 H15A . 0.9700 ?
C15 H15B . 0.9700 ?
C16 C17 . 1.516(5) ?
C16 H16A . 0.9700 ?
C16 H16B . 0.9700 ?
C17 C18 . 1.517(4) ?
C17 H17A . 0.9700 ?
C17 H17B . 0.9700 ?
C18 H18A . 0.9700 ?
C18 H18B . 0.9700 ?
C19 C20 . 1.498(5) ?
C19 H19A . 0.9700 ?
C19 H19B . 0.9700 ?
C20 H20A . 0.9700 ?
C20 H20B . 0.9700 ?
C21 C22 . 1.501(5) ?
C21 H21A . 0.9700 ?
C21 H21B . 0.9700 ?
C22 H22A . 0.9700 ?
C22 H22B . 0.9700 ?
C23 H23A . 0.9600 ?
C23 H23B . 0.9600 ?
C23 H23C . 0.9600 ?
O4 H4C . 0.8500 ?
O4 H4B . 0.8627 ?

loop_
_geom_hbond_atom_site_label_D
_geom_hbond_atom_site_label_H
_geom_hbond_atom_site_label_A
_geom_hbond_site_symmetry_A
_geom_hbond_distance_DH
_geom_hbond_distance_HA
_geom_hbond_distance_DA
_geom_hbond_angle_DHA
O4 H4B Cl3 . 0.86 2.40 3.250(3) 169
O4 H4C Cl3 2 0.85 2.50 3.250(3) 148
N5 H5A Cl2 6_576 1.05(4) 1.95(4) 2.995(3) 174(3)
N4 H4A Cl3 . 1.04(4) 2.00(4) 3.035(3) 178(3)

loop_
_geom_torsion_atom_site_label_1
_geom_torsion_atom_site_label_2
_geom_torsion_atom_site_label_3
_geom_torsion_atom_site_label_4
_geom_torsion_site_symmetry_1
_geom_torsion_site_symmetry_2
_geom_torsion_site_symmetry_3
_geom_torsion_site_symmetry_4
_geom_torsion
_geom_torsion_publ_flag
C11 N1 N2 C12 . . . . -171.5(4) ?
C11 N1 N2 C14 . . . . -7.7(5) ?
C6 C1 C2 C3 . . . . 1.1(7) ?
C1 C2 C3 C4 . . . . -0.4(7) ?
C1 C2 C3 Cl1 . . . . 178.4(3) ?
C2 C3 C4 C5 . . . . -0.6(7) ?
Cl1 C3 C4 C5 . . . . -179.4(3) ?
C3 C4 C5 C6 . . . . 1.0(7) ?
C4 C5 C6 C1 . . . . -0.4(6) ?
C4 C5 C6 C7 . . . . 177.3(4) ?
C2 C1 C6 C5 . . . . -0.7(6) ?
C2 C1 C6 C7 . . . . -178.4(4) ?
C10 O1 C7 C8 . . . . 0.1(4) ?
C10 O1 C7 C6 . . . . -176.9(3) ?
C5 C6 C7 C8 . . . . -165.5(5) ?
C1 C6 C7 C8 . . . . 12.2(7) ?
C5 C6 C7 O1 . . . . 10.5(6) ?
C1 C6 C7 O1 . . . . -171.9(4) ?
O1 C7 C8 C9 . . . . -0.4(5) ?
C6 C7 C8 C9 . . . . 175.8(4) ?
C7 C8 C9 C10 . . . . 0.6(5) ?
C8 C9 C10 O1 . . . . -0.6(5) ?
C8 C9 C10 C11 . . . . 175.8(4) ?
C7 O1 C10 C9 . . . . 0.3(4) ?
C7 O1 C10 C11 . . . . -176.6(3) ?
N2 N1 C11 C10 . . . . 177.1(3) ?
C9 C10 C11 N1 . . . . -170.6(4) ?
O1 C10 C11 N1 . . . . 5.5(6) ?
N1 N2 C12 O2 . . . . -13.9(6) ?
C14 N2 C12 O2 . . . . 179.9(4) ?
N1 N2 C12 N3 . . . . 166.0(3) ?
C14 N2 C12 N3 . . . . -0.1(4) ?
C13 N3 C12 O2 . . . . -179.5(4) ?
C15 N3 C12 O2 . . . . 7.6(6) ?
C13 N3 C12 N2 . . . . 0.5(4) ?
C15 N3 C12 N2 . . . . -172.3(3) ?
C12 N3 C13 O3 . . . . -180.0(4) ?
C15 N3 C13 O3 . . . . -7.4(6) ?
C12 N3 C13 C14 . . . . -0.7(4) ?
C15 N3 C13 C14 . . . . 171.9(3) ?
N1 N2 C14 C13 . . . . -165.1(3) ?
C12 N2 C14 C13 . . . . -0.3(4) ?
N3 C13 C14 N2 . . . . 0.6(4) ?
C13 N3 C15 C16 . . . . 100.9(4) ?
C12 N3 C15 C16 . . . . -87.3(4) ?
N3 C15 C16 C17 . . . . -61.7(4) ?
C15 C16 C17 C18 . . . . -66.6(4) ?
C22 N4 C18 C17 . . . . -70.6(4) ?
C19 N4 C18 C17 . . . . 167.0(3) ?
C16 C17 C18 N4 . . . . -173.7(3) ?
C18 N4 C19 C20 . . . . -178.4(3) ?
C22 N4 C19 C20 . . . . 56.9(4) ?
C23 N5 C20 C19 . . . . -174.5(3) ?
C21 N5 C20 C19 . . . . 60.4(4) ?
N4 C19 C20 N5 . . . . -59.7(4) ?
C23 N5 C21 C22 . . . . 175.5(3) ?
C20 N5 C21 C22 . . . . -59.8(4) ?
N5 C21 C22 N4 . . . . 58.8(4) ?
C18 N4 C22 C21 . . . . -179.9(3) ?
C19 N4 C22 C21 . . . . -56.6(4) ?
